data_7710015
loop_
_publ_author_name
'Gao, Yan-Li'
'Nishihara, Sadafumi'
'Suzuki, Takashi'
'Umeo, Kazunori'
'Inoue, Katsuya'
'Kurmoo, Mohamedally'

_publ_section_title
;
 Ferroelastic-like transition and solvents affect the magnetism of a
 copper--organic radical one-dimensional coordination polymer
;
_journal_name_full 'Dalton Transactions'
_journal_paper_doi 10.1039/D2DT00135G
_journal_year 2022
_chemical_formula_sum 'C25 H17 Cu1.5 F18 N2 O8'
_chemical_formula_weight 910.72
_space_group_IT_number 13
_space_group_name_Hall '-P 2yac'
_space_group_name_H-M_alt 'P 1 2/n 1'
_symmetry_cell_setting monoclinic
_symmetry_space_group_name_H-M 'P 1 2/n 1'
_atom_sites_solution_hydrogens geom
_atom_sites_solution_primary direct
_atom_sites_solution_secondary difmap
_audit_creation_method SHELXL-97
_audit_update_record
;
2017-07-05 deposited with the CCDC.	2022-03-29 downloaded from the CCDC.
;
_cell_angle_alpha 90.00
_cell_angle_beta 97.576(2)
_cell_angle_gamma 90.00
_cell_formula_units_Z 4
_cell_length_a 13.6008(8)
_cell_length_b 16.4423(9)
_cell_length_c 16.3539(10)
_cell_measurement_reflns_used 9036
_cell_measurement_temperature 130(2)
_cell_measurement_theta_max 28.27
_cell_measurement_theta_min 2.90
_cell_volume 3625.3(4)
_computing_cell_refinement 'Bruker SAINT'
_computing_data_collection 'Bruker APEX2'
_computing_data_reduction 'Bruker SAINT'
_computing_molecular_graphics 'Bruker SHELXTL'
_computing_publication_material 'Bruker SHELXTL'
_computing_structure_refinement 'SHELXL-97 (Sheldrick, 1997)'
_computing_structure_solution 'SHELXS-97 (Sheldrick, 1990)'
_diffrn_ambient_temperature 130(2)
_diffrn_measured_fraction_theta_full 0.995
_diffrn_measured_fraction_theta_max 0.995
_diffrn_measurement_device_type 'Bruker APEX-II CCD'
_diffrn_measurement_method '\f and \w scans'
_diffrn_radiation_monochromator graphite
_diffrn_radiation_source 'fine-focus sealed tube'
_diffrn_radiation_type MoK\a
_diffrn_radiation_wavelength 0.71073
_diffrn_reflns_av_R_equivalents 0.0394
_diffrn_reflns_av_sigmaI/netI 0.0298
_diffrn_reflns_limit_h_max 18
_diffrn_reflns_limit_h_min -18
_diffrn_reflns_limit_k_max 21
_diffrn_reflns_limit_k_min -21
_diffrn_reflns_limit_l_max 21
_diffrn_reflns_limit_l_min -21
_diffrn_reflns_number 49552
_diffrn_reflns_theta_full 28.35
_diffrn_reflns_theta_max 28.35
_diffrn_reflns_theta_min 2.90
_diffrn_standards_number 0
_exptl_absorpt_coefficient_mu 1.026
_exptl_absorpt_correction_T_max 0.8782
_exptl_absorpt_correction_T_min 0.4942
_exptl_crystal_colour dark-brown
_exptl_crystal_density_diffrn 1.669
_exptl_crystal_density_method 'not measured'
_exptl_crystal_description cuboid
_exptl_crystal_F_000 1802
_exptl_crystal_size_max 0.80
_exptl_crystal_size_mid 0.40
_exptl_crystal_size_min 0.13
_refine_diff_density_max 2.892
_refine_diff_density_min -2.107
_refine_diff_density_rms 0.158
_refine_ls_extinction_method none
_refine_ls_goodness_of_fit_ref 1.051
_refine_ls_hydrogen_treatment mixed
_refine_ls_matrix_type full
_refine_ls_number_parameters 498
_refine_ls_number_reflns 9021
_refine_ls_number_restraints 0
_refine_ls_restrained_S_all 1.051
_refine_ls_R_factor_all 0.1079
_refine_ls_R_factor_gt 0.0822
_refine_ls_shift/su_max 0.001
_refine_ls_shift/su_mean 0.000
_refine_ls_structure_factor_coef Fsqd
_refine_ls_weighting_details 'calc w=1/[\s^2^(Fo^2^)+(0.1430P)^2^+15.8043P] where P=(Fo^2^+2Fc^2^)/3'
_refine_ls_weighting_scheme calc
_refine_ls_wR_factor_gt 0.2372
_refine_ls_wR_factor_ref 0.2673
_reflns_number_gt 6801
_reflns_number_total 9021
_reflns_threshold_expression >2sigma(I)
_cod_data_source_file d2dt00135g2.cif
_cod_data_source_block A130K
_cod_original_sg_symbol_H-M P2/n
_cod_original_formula_sum 'C25 H17 Cu1.50 F18 N2 O8'
_cod_database_code 7710015

loop_
_symmetry_equiv_pos_as_xyz
'x, y, z'
'-x+1/2, y, -z+1/2'
'-x, -y, -z'
'x-1/2, -y, z-1/2'

loop_
_atom_site_label
_atom_site_type_symbol
_atom_site_fract_x
_atom_site_fract_y
_atom_site_fract_z
_atom_site_U_iso_or_equiv
_atom_site_adp_type
_atom_site_occupancy
_atom_site_symmetry_multiplicity
_atom_site_calc_flag
_atom_site_refinement_flags
_atom_site_disorder_assembly
_atom_site_disorder_group
Cu1 Cu 1.0000 0.0000 0.5000 0.02032(19) Uani 1 2 d S . .
Cu2 Cu 0.62878(6) 0.37710(4) 0.38821(4) 0.0453(2) Uani 1 1 d . . .
O8 O 0.9961(2) 0.02943(19) 0.61396(17) 0.0239(6) Uani 1 1 d . . .
O7 O 0.8630(2) -0.0326(2) 0.48357(18) 0.0254(6) Uani 1 1 d . . .
O2 O 0.7800(2) 0.36659(18) 0.36413(19) 0.0295(7) Uani 1 1 d . . .
F13 F 0.6401(2) -0.0554(2) 0.5609(2) 0.0485(8) Uani 1 1 d . . .
O1 O 0.9607(3) 0.13459(19) 0.4434(2) 0.0358(8) Uani 1 1 d . . .
O6 O 0.5367(3) 0.3140(2) 0.3100(2) 0.0375(8) Uani 1 1 d . . .
F16 F 0.8650(3) 0.0382(3) 0.7818(2) 0.0685(13) Uani 1 1 d . . .
N2 N 0.8437(3) 0.3162(2) 0.4020(2) 0.0239(7) Uani 1 1 d . . .
F11 F 0.3581(3) 0.1620(3) 0.2895(3) 0.0695(12) Uani 1 1 d . . .
O4 O 0.6438(3) 0.4536(3) 0.4822(2) 0.0447(9) Uani 1 1 d . . .
N1 N 0.9266(3) 0.2065(2) 0.4419(2) 0.0261(7) Uani 1 1 d . . .
F10 F 0.3547(3) 0.2815(3) 0.2354(3) 0.0781(14) Uani 1 1 d . . .
F14 F 0.6700(3) -0.0436(4) 0.4372(2) 0.0871(18) Uani 1 1 d . . .
O3 O 0.6111(4) 0.4653(2) 0.3102(3) 0.0528(11) Uani 1 1 d . . .
O5 O 0.6465(3) 0.2888(3) 0.4654(3) 0.0578(13) Uani 1 1 d . . .
F17 F 0.9821(4) 0.1137(3) 0.7522(2) 0.0774(14) Uani 1 1 d . . .
F18 F 1.0103(4) -0.0081(3) 0.7840(2) 0.0790(15) Uani 1 1 d . . .
F12 F 0.4518(4) 0.1903(3) 0.1979(3) 0.0811(15) Uani 1 1 d . . .
F15 F 0.7095(3) -0.1518(3) 0.5044(4) 0.0864(16) Uani 1 1 d . . .
F8 F 0.5496(4) 0.1130(3) 0.5406(3) 0.0942(19) Uani 1 1 d . . .
C25 C 0.9239(3) 0.0162(3) 0.6521(2) 0.0255(8) Uani 1 1 d . . .
C1 C 0.7500 0.2330(3) 0.2500 0.0227(11) Uani 1 2 d S . .
H1 H 0.7500 0.2896 0.2500 0.027 Uiso 1 2 calc SR . .
C5 C 0.8528(3) 0.2365(2) 0.3860(2) 0.0226(8) Uani 1 1 d . . .
F6 F 0.7463(4) 0.5570(4) 0.5993(3) 0.107(2) Uani 1 1 d . . .
C2 C 0.7984(3) 0.1908(2) 0.3178(2) 0.0223(7) Uani 1 1 d . . .
C23 C 0.8089(3) -0.0375(3) 0.5395(3) 0.0264(8) Uani 1 1 d . . .
C6 C 0.9624(3) 0.2672(3) 0.5079(3) 0.0301(9) Uani 1 1 d . . .
F9 F 0.7038(4) 0.1311(3) 0.5284(5) 0.123(3) Uani 1 1 d . . .
C7 C 0.9266(3) 0.3477(3) 0.4631(3) 0.0290(9) Uani 1 1 d . . .
C24 C 0.8316(3) -0.0160(3) 0.6227(3) 0.0306(9) Uani 1 1 d . . .
H24 H 0.7846 -0.0233 0.6584 0.037 Uiso 1 1 calc R . .
C3 C 0.7970(4) 0.1060(3) 0.3181(3) 0.0341(10) Uani 1 1 d . . .
H3 H 0.8273 0.0774 0.3636 0.041 Uiso 1 1 calc R . .
F3 F 0.6433(7) 0.5700(4) 0.1920(3) 0.119(3) Uani 1 1 d . . .
C20 C 0.4966(3) 0.2488(3) 0.3289(3) 0.0334(10) Uani 1 1 d . . .
F7 F 0.6348(7) 0.2063(5) 0.6024(3) 0.150(4) Uani 1 1 d . . .
C19 C 0.5192(4) 0.2023(3) 0.3994(3) 0.0395(11) Uani 1 1 d . . .
H19 H 0.4842 0.1545 0.4053 0.047 Uiso 1 1 calc R . .
F5 F 0.5952(4) 0.5508(5) 0.6067(3) 0.107(2) Uani 1 1 d . . .
C4 C 0.7500 0.0646(4) 0.2500 0.0414(18) Uani 1 2 d S . .
H4 H 0.7500 0.0080 0.2500 0.050 Uiso 1 2 calc SR . .
C26 C 0.9436(4) 0.0407(4) 0.7431(3) 0.0382(11) Uani 1 1 d . . .
C11 C 0.8883(4) 0.4118(3) 0.5174(3) 0.0401(11) Uani 1 1 d . . .
H11 H 0.8734 0.4606 0.4860 0.060 Uiso 1 1 calc R . .
H11A H 0.9380 0.4232 0.5633 0.060 Uiso 1 1 calc R . .
H11B H 0.8293 0.3923 0.5373 0.060 Uiso 1 1 calc R . .
C10 C 1.0020(4) 0.3838(3) 0.4108(4) 0.0427(12) Uani 1 1 d . . .
H10 H 1.0253 0.3418 0.3774 0.064 Uiso 1 1 calc R . .
H10A H 1.0569 0.4063 0.4465 0.064 Uiso 1 1 calc R . .
H10B H 0.9707 0.4259 0.3759 0.064 Uiso 1 1 calc R . .
C9 C 0.9086(4) 0.2473(3) 0.5814(3) 0.0414(12) Uani 1 1 d . . .
H9 H 0.9219 0.1920 0.5979 0.062 Uiso 1 1 calc R . .
H9A H 0.8385 0.2545 0.5662 0.062 Uiso 1 1 calc R . .
H9B H 0.9315 0.2830 0.6264 0.062 Uiso 1 1 calc R . .
C22 C 0.7053(4) -0.0719(4) 0.5099(3) 0.0437(13) Uani 1 1 d . . .
F2 F 0.5015(7) 0.5867(5) 0.2188(4) 0.141(3) Uani 1 1 d . . .
C8 C 1.0736(4) 0.2592(4) 0.5302(4) 0.0454(13) Uani 1 1 d . . .
H8 H 1.0887 0.2086 0.5583 0.068 Uiso 1 1 calc R . .
H8A H 1.0979 0.3035 0.5655 0.068 Uiso 1 1 calc R . .
H8B H 1.1048 0.2606 0.4808 0.068 Uiso 1 1 calc R . .
C15 C 0.6442(4) 0.5298(4) 0.4770(4) 0.0478(13) Uani 1 1 d . . .
F1 F 0.6162(9) 0.6692(3) 0.2665(4) 0.174(4) Uani 1 1 d . . .
C18 C 0.5927(4) 0.2257(3) 0.4609(4) 0.0459(13) Uani 1 1 d . . .
C21 C 0.4140(5) 0.2200(4) 0.2626(4) 0.0513(15) Uani 1 1 d . . .
C13 C 0.6134(6) 0.5380(4) 0.3270(4) 0.0547(16) Uani 1 1 d . . .
F4 F 0.6489(9) 0.6511(4) 0.5526(4) 0.174(5) Uani 1 1 d . . .
C16 C 0.6583(5) 0.5724(5) 0.5586(5) 0.0600(17) Uani 1 1 d . . .
C14 C 0.6328(6) 0.5742(4) 0.4040(4) 0.0606(17) Uani 1 1 d . . .
H27 H 0.6384 0.6305 0.4070 0.073 Uiso 1 1 calc R . .
C17 C 0.6160(6) 0.1703(5) 0.5362(6) 0.087(3) Uani 1 1 d . . .
C12 C 0.5954(9) 0.5928(4) 0.2516(5) 0.085(3) Uani 1 1 d . . .

loop_
_atom_site_aniso_label
_atom_site_aniso_U_11
_atom_site_aniso_U_22
_atom_site_aniso_U_33
_atom_site_aniso_U_23
_atom_site_aniso_U_13
_atom_site_aniso_U_12
Cu1 0.0163(3) 0.0281(4) 0.0169(3) 0.0006(2) 0.0034(2) -0.0008(2)
Cu2 0.0569(4) 0.0312(4) 0.0416(4) 0.0132(3) -0.0170(3) -0.0111(3)
O8 0.0230(13) 0.0293(15) 0.0199(13) 0.0001(11) 0.0043(10) -0.0014(11)
O7 0.0184(13) 0.0357(16) 0.0222(13) 0.0006(12) 0.0027(10) -0.0011(11)
O2 0.0394(17) 0.0209(14) 0.0261(15) 0.0027(11) -0.0032(12) 0.0052(12)
F13 0.0242(14) 0.072(2) 0.0508(18) -0.0011(16) 0.0123(13) -0.0112(14)
O1 0.0448(19) 0.0213(15) 0.0365(17) -0.0004(13) -0.0125(14) 0.0072(13)
O6 0.0388(18) 0.0377(18) 0.0344(17) 0.0032(14) -0.0010(14) -0.0093(15)
F16 0.049(2) 0.128(4) 0.0328(17) -0.021(2) 0.0217(15) -0.018(2)
N2 0.0302(17) 0.0190(16) 0.0207(15) -0.0003(12) -0.0036(13) 0.0028(13)
F11 0.058(2) 0.087(3) 0.058(2) 0.019(2) -0.0103(18) -0.044(2)
O4 0.051(2) 0.046(2) 0.0370(19) 0.0017(16) 0.0051(16) 0.0033(17)
N1 0.0308(18) 0.0199(16) 0.0249(16) -0.0013(13) -0.0058(14) 0.0024(13)
F10 0.050(2) 0.091(3) 0.083(3) 0.023(3) -0.028(2) -0.017(2)
F14 0.0346(18) 0.184(6) 0.0390(19) 0.017(3) -0.0090(14) -0.037(3)
O3 0.080(3) 0.0296(19) 0.045(2) 0.0114(17) -0.006(2) 0.0014(19)
O5 0.058(3) 0.043(2) 0.063(3) 0.027(2) -0.028(2) -0.0225(19)
F17 0.123(4) 0.076(3) 0.0374(19) -0.0243(19) 0.026(2) -0.043(3)
F18 0.082(3) 0.122(4) 0.0273(17) -0.002(2) -0.0136(18) 0.036(3)
F12 0.097(3) 0.102(4) 0.046(2) -0.022(2) 0.013(2) -0.042(3)
F15 0.049(2) 0.065(3) 0.148(5) -0.044(3) 0.022(3) -0.026(2)
F8 0.081(3) 0.084(3) 0.104(4) 0.067(3) -0.038(3) -0.047(3)
C25 0.029(2) 0.031(2) 0.0175(17) 0.0020(15) 0.0068(15) 0.0025(16)
C1 0.028(3) 0.017(2) 0.022(2) 0.000 0.000(2) 0.000
C5 0.0267(19) 0.0189(18) 0.0209(17) 0.0008(14) -0.0014(14) -0.0006(14)
F6 0.066(3) 0.159(6) 0.089(4) -0.074(4) -0.008(3) 0.012(3)
C2 0.0248(18) 0.0194(18) 0.0211(17) 0.0010(14) -0.0026(14) -0.0008(14)
C23 0.0200(18) 0.032(2) 0.028(2) 0.0040(17) 0.0026(15) -0.0026(16)
C6 0.033(2) 0.028(2) 0.026(2) -0.0056(17) -0.0087(16) -0.0032(17)
F9 0.074(3) 0.077(3) 0.199(7) 0.078(4) -0.051(4) -0.010(3)
C7 0.032(2) 0.0211(19) 0.031(2) -0.0050(16) -0.0060(17) -0.0025(16)
C24 0.024(2) 0.045(3) 0.024(2) 0.0013(18) 0.0094(16) -0.0033(18)
C3 0.041(2) 0.020(2) 0.036(2) 0.0032(17) -0.0157(19) -0.0020(18)
F3 0.228(8) 0.073(3) 0.056(3) 0.031(3) 0.020(4) -0.003(4)
C20 0.028(2) 0.037(2) 0.035(2) -0.0026(19) 0.0054(18) -0.0043(18)
F7 0.250(9) 0.126(5) 0.055(3) 0.050(3) -0.045(4) -0.101(6)
C19 0.032(2) 0.039(3) 0.046(3) 0.008(2) 0.002(2) -0.007(2)
F5 0.089(4) 0.169(6) 0.069(3) -0.044(4) 0.030(3) -0.016(4)
C4 0.053(4) 0.015(3) 0.048(4) 0.000 -0.023(3) 0.000
C26 0.036(2) 0.055(3) 0.025(2) -0.003(2) 0.0099(18) -0.003(2)
C11 0.049(3) 0.029(2) 0.038(3) -0.012(2) -0.009(2) 0.005(2)
C10 0.043(3) 0.035(3) 0.050(3) 0.005(2) 0.003(2) -0.012(2)
C9 0.058(3) 0.038(3) 0.026(2) -0.0006(19) 0.000(2) -0.004(2)
C22 0.027(2) 0.067(4) 0.039(3) -0.007(2) 0.0094(19) -0.017(2)
F2 0.177(7) 0.127(6) 0.102(5) 0.053(4) -0.043(5) 0.044(5)
C8 0.038(3) 0.041(3) 0.051(3) -0.011(2) -0.019(2) 0.000(2)
C15 0.038(3) 0.050(3) 0.056(3) 0.001(3) 0.008(2) 0.004(2)
F1 0.389(14) 0.035(3) 0.086(4) 0.017(3) -0.016(6) -0.018(5)
C18 0.040(3) 0.039(3) 0.054(3) 0.021(2) -0.012(2) -0.008(2)
C21 0.048(3) 0.064(4) 0.041(3) 0.007(3) 0.001(2) -0.025(3)
C13 0.081(5) 0.037(3) 0.044(3) 0.010(2) -0.003(3) -0.001(3)
F4 0.377(15) 0.060(3) 0.083(4) -0.024(3) 0.023(6) 0.043(6)
C16 0.055(4) 0.065(4) 0.061(4) -0.015(3) 0.010(3) 0.009(3)
C14 0.087(5) 0.039(3) 0.054(4) 0.001(3) 0.000(3) -0.005(3)
C17 0.079(5) 0.064(5) 0.100(6) 0.053(5) -0.050(5) -0.040(4)
C12 0.148(9) 0.035(3) 0.065(5) 0.015(3) -0.021(5) 0.004(4)

loop_
_atom_type_symbol
_atom_type_description
_atom_type_scat_dispersion_real
_atom_type_scat_dispersion_imag
_atom_type_scat_source
C C 0.0033 0.0016 'International Tables Vol C Tables 4.2.6.8 and 6.1.1.4'
H H 0.0000 0.0000 'International Tables Vol C Tables 4.2.6.8 and 6.1.1.4'
N N 0.0061 0.0033 'International Tables Vol C Tables 4.2.6.8 and 6.1.1.4'
O O 0.0106 0.0060 'International Tables Vol C Tables 4.2.6.8 and 6.1.1.4'
F F 0.0171 0.0103 'International Tables Vol C Tables 4.2.6.8 and 6.1.1.4'
Cu Cu 0.3201 1.2651 'International Tables Vol C Tables 4.2.6.8 and 6.1.1.4'

loop_
_geom_angle_atom_site_label_1
_geom_angle_atom_site_label_2
_geom_angle_atom_site_label_3
_geom_angle
_geom_angle_site_symmetry_1
_geom_angle_site_symmetry_3
_geom_angle_publ_flag
O7 Cu1 O7 180.0 . 3_756 ?
O7 Cu1 O8 86.84(12) . 3_756 ?
O7 Cu1 O8 93.16(12) 3_756 3_756 ?
O7 Cu1 O8 93.16(12) . . ?
O7 Cu1 O8 86.84(12) 3_756 . ?
O8 Cu1 O8 180.0 3_756 . ?
O7 Cu1 O1 92.30(13) . . ?
O7 Cu1 O1 87.70(13) 3_756 . ?
O8 Cu1 O1 83.87(12) 3_756 . ?
O8 Cu1 O1 96.13(12) . . ?
O7 Cu1 O1 87.70(13) . 3_756 ?
O7 Cu1 O1 92.30(13) 3_756 3_756 ?
O8 Cu1 O1 96.13(12) 3_756 3_756 ?
O8 Cu1 O1 83.87(12) . 3_756 ?
O1 Cu1 O1 180.0 . 3_756 ?
O5 Cu2 O3 179.7(2) . . ?
O5 Cu2 O6 92.45(16) . . ?
O3 Cu2 O6 87.33(17) . . ?
O5 Cu2 O4 88.76(19) . . ?
O3 Cu2 O4 91.57(18) . . ?
O6 Cu2 O4 146.56(17) . . ?
O5 Cu2 O2 91.11(17) . . ?
O3 Cu2 O2 88.74(18) . . ?
O6 Cu2 O2 112.40(14) . . ?
O4 Cu2 O2 100.98(15) . . ?
C25 O8 Cu1 124.1(3) . . ?
C23 O7 Cu1 124.7(3) . . ?
N2 O2 Cu2 124.0(3) . . ?
N1 O1 Cu1 156.5(3) . . ?
C20 O6 Cu2 123.3(3) . . ?
O2 N2 C5 127.0(3) . . ?
O2 N2 C7 119.7(3) . . ?
C5 N2 C7 112.8(3) . . ?
C15 O4 Cu2 125.6(4) . . ?
O1 N1 C5 126.0(4) . . ?
O1 N1 C6 121.5(3) . . ?
C5 N1 C6 112.4(3) . . ?
C13 O3 Cu2 126.1(4) . . ?
C18 O5 Cu2 124.0(3) . . ?
O8 C25 C24 128.8(4) . . ?
O8 C25 C26 113.0(4) . . ?
C24 C25 C26 118.2(4) . . ?
C2 C1 C2 120.4(5) 2_655 . ?
C2 C1 H1 119.8 2_655 . ?
C2 C1 H1 119.8 . . ?
N2 C5 N1 107.5(3) . . ?
N2 C5 C2 126.8(4) . . ?
N1 C5 C2 125.5(4) . . ?
C3 C2 C1 119.6(4) . . ?
C3 C2 C5 121.1(4) . . ?
C1 C2 C5 119.2(4) . . ?
O7 C23 C24 128.2(4) . . ?
O7 C23 C22 113.4(4) . . ?
C24 C23 C22 118.4(4) . . ?
N1 C6 C8 109.5(4) . . ?
N1 C6 C9 106.3(4) . . ?
C8 C6 C9 111.1(4) . . ?
N1 C6 C7 100.1(3) . . ?
C8 C6 C7 115.2(4) . . ?
C9 C6 C7 113.6(4) . . ?
N2 C7 C11 110.2(4) . . ?
N2 C7 C10 105.2(4) . . ?
C11 C7 C10 111.3(4) . . ?
N2 C7 C6 100.4(3) . . ?
C11 C7 C6 115.2(4) . . ?
C10 C7 C6 113.5(4) . . ?
C25 C24 C23 120.5(4) . . ?
C25 C24 H24 119.8 . . ?
C23 C24 H24 119.8 . . ?
C4 C3 C2 119.6(4) . . ?
C4 C3 H3 120.2 . . ?
C2 C3 H3 120.2 . . ?
O6 C20 C19 128.2(5) . . ?
O6 C20 C21 113.0(4) . . ?
C19 C20 C21 118.8(5) . . ?
C18 C19 C20 121.0(5) . . ?
C18 C19 H19 119.5 . . ?
C20 C19 H19 119.5 . . ?
C3 C4 C3 121.2(6) . 2_655 ?
C3 C4 H4 119.4 . . ?
C3 C4 H4 119.4 2_655 . ?
F17 C26 F16 108.2(5) . . ?
F17 C26 F18 105.2(5) . . ?
F16 C26 F18 106.6(5) . . ?
F17 C26 C25 111.6(4) . . ?
F16 C26 C25 114.2(4) . . ?
F18 C26 C25 110.5(4) . . ?
C7 C11 H11 109.5 . . ?
C7 C11 H11A 109.5 . . ?
H11 C11 H11A 109.5 . . ?
C7 C11 H11B 109.5 . . ?
H11 C11 H11B 109.5 . . ?
H11A C11 H11B 109.5 . . ?
C7 C10 H10 109.5 . . ?
C7 C10 H10A 109.5 . . ?
H10 C10 H10A 109.5 . . ?
C7 C10 H10B 109.5 . . ?
H10 C10 H10B 109.5 . . ?
H10A C10 H10B 109.5 . . ?
C6 C9 H9 109.5 . . ?
C6 C9 H9A 109.5 . . ?
H9 C9 H9A 109.5 . . ?
C6 C9 H9B 109.5 . . ?
H9 C9 H9B 109.5 . . ?
H9A C9 H9B 109.5 . . ?
F14 C22 F15 107.9(6) . . ?
F14 C22 F13 107.6(5) . . ?
F15 C22 F13 106.7(5) . . ?
F14 C22 C23 111.5(4) . . ?
F15 C22 C23 110.0(5) . . ?
F13 C22 C23 112.9(4) . . ?
C6 C8 H8 109.5 . . ?
C6 C8 H8A 109.5 . . ?
H8 C8 H8A 109.5 . . ?
C6 C8 H8B 109.5 . . ?
H8 C8 H8B 109.5 . . ?
H8A C8 H8B 109.5 . . ?
O4 C15 C14 125.6(6) . . ?
O4 C15 C16 114.0(6) . . ?
C14 C15 C16 120.4(6) . . ?
O5 C18 C19 129.1(5) . . ?
O5 C18 C17 112.6(5) . . ?
C19 C18 C17 118.3(5) . . ?
F12 C21 F11 107.4(6) . . ?
F12 C21 F10 107.1(5) . . ?
F11 C21 F10 107.8(5) . . ?
F12 C21 C20 110.7(5) . . ?
F11 C21 C20 112.7(5) . . ?
F10 C21 C20 110.8(5) . . ?
O3 C13 C14 128.2(6) . . ?
O3 C13 C12 113.5(6) . . ?
C14 C13 C12 118.2(6) . . ?
F5 C16 F4 104.7(7) . . ?
F5 C16 F6 105.8(7) . . ?
F4 C16 F6 107.6(8) . . ?
F5 C16 C15 113.4(6) . . ?
F4 C16 C15 113.5(7) . . ?
F6 C16 C15 111.2(5) . . ?
C13 C14 C15 122.7(6) . . ?
C13 C14 H27 118.6 . . ?
C15 C14 H27 118.6 . . ?
F7 C17 F8 111.3(9) . . ?
F7 C17 F9 103.0(7) . . ?
F8 C17 F9 106.3(7) . . ?
F7 C17 C18 114.7(7) . . ?
F8 C17 C18 113.5(5) . . ?
F9 C17 C18 107.0(8) . . ?
F3 C12 F1 107.5(9) . . ?
F3 C12 F2 103.2(8) . . ?
F1 C12 F2 108.8(9) . . ?
F3 C12 C13 113.3(7) . . ?
F1 C12 C13 114.3(7) . . ?
F2 C12 C13 109.2(8) . . ?

loop_
_geom_bond_atom_site_label_1
_geom_bond_atom_site_label_2
_geom_bond_distance
_geom_bond_site_symmetry_2
_geom_bond_publ_flag
Cu1 O7 1.923(3) . ?
Cu1 O7 1.923(3) 3_756 ?
Cu1 O8 1.933(3) 3_756 ?
Cu1 O8 1.933(3) . ?
Cu1 O1 2.431(3) . ?
Cu1 O1 2.431(3) 3_756 ?
Cu2 O5 1.919(4) . ?
Cu2 O3 1.925(4) . ?
Cu2 O6 1.964(3) . ?
Cu2 O4 1.976(4) . ?
Cu2 O2 2.151(3) . ?
O8 C25 1.250(5) . ?
O7 C23 1.250(5) . ?
O2 N2 1.296(4) . ?
F13 C22 1.323(6) . ?
O1 N1 1.268(5) . ?
O6 C20 1.259(6) . ?
F16 C26 1.313(6) . ?
N2 C5 1.345(5) . ?
N2 C7 1.496(5) . ?
F11 C21 1.330(7) . ?
O4 C15 1.257(8) . ?
N1 C5 1.359(5) . ?
N1 C6 1.503(5) . ?
F10 C21 1.333(8) . ?
F14 C22 1.307(7) . ?
O3 C13 1.225(7) . ?
O5 C18 1.266(7) . ?
F17 C26 1.310(7) . ?
F18 C26 1.325(7) . ?
F12 C21 1.328(8) . ?
F15 C22 1.318(8) . ?
F8 C17 1.312(8) . ?
C25 C24 1.388(6) . ?
C25 C26 1.531(6) . ?
C1 C2 1.397(5) 2_655 ?
C1 C2 1.397(5) . ?
C1 H1 0.9300 . ?
C5 C2 1.462(5) . ?
F6 C16 1.315(9) . ?
C2 C3 1.396(6) . ?
C23 C24 1.400(6) . ?
C23 C22 1.536(6) . ?
C6 C8 1.515(7) . ?
C6 C9 1.523(7) . ?
C6 C7 1.559(6) . ?
F9 C17 1.377(13) . ?
C7 C11 1.514(7) . ?
C7 C10 1.538(7) . ?
C24 H24 0.9300 . ?
C3 C4 1.387(5) . ?
C3 H3 0.9300 . ?
F3 C12 1.296(12) . ?
C20 C19 1.384(7) . ?
C20 C21 1.530(7) . ?
F7 C17 1.231(12) . ?
C19 C18 1.376(7) . ?
C19 H19 0.9300 . ?
F5 C16 1.290(9) . ?
C4 C3 1.387(5) 2_655 ?
C4 H4 0.9300 . ?
C11 H11 0.9600 . ?
C11 H11A 0.9600 . ?
C11 H11B 0.9600 . ?
C10 H10 0.9600 . ?
C10 H10A 0.9600 . ?
C10 H10B 0.9600 . ?
C9 H9 0.9600 . ?
C9 H9A 0.9600 . ?
C9 H9B 0.9600 . ?
F2 C12 1.321(13) . ?
C8 H8 0.9600 . ?
C8 H8A 0.9600 . ?
C8 H8B 0.9600 . ?
C15 C14 1.389(9) . ?
C15 C16 1.497(9) . ?
F1 C12 1.304(10) . ?
C18 C17 1.532(8) . ?
C13 C14 1.387(9) . ?
C13 C12 1.521(9) . ?
F4 C16 1.302(10) . ?
C14 H27 0.9300 . ?

loop_
_geom_torsion_atom_site_label_1
_geom_torsion_atom_site_label_2
_geom_torsion_atom_site_label_3
_geom_torsion_atom_site_label_4
_geom_torsion
_geom_torsion_site_symmetry_1
_geom_torsion_site_symmetry_2
_geom_torsion_site_symmetry_3
_geom_torsion_site_symmetry_4
_geom_torsion_publ_flag
O7 Cu1 O8 C25 7.2(4) . . . . ?
O7 Cu1 O8 C25 -172.8(4) 3_756 . . . ?
O8 Cu1 O8 C25 -87(19) 3_756 . . . ?
O1 Cu1 O8 C25 99.8(3) . . . . ?
O1 Cu1 O8 C25 -80.2(3) 3_756 . . . ?
O7 Cu1 O7 C23 -14(23) 3_756 . . . ?
O8 Cu1 O7 C23 172.7(4) 3_756 . . . ?
O8 Cu1 O7 C23 -7.3(4) . . . . ?
O1 Cu1 O7 C23 -103.6(4) . . . . ?
O1 Cu1 O7 C23 76.4(4) 3_756 . . . ?
O5 Cu2 O2 N2 -3.6(3) . . . . ?
O3 Cu2 O2 N2 176.7(3) . . . . ?
O6 Cu2 O2 N2 -96.7(3) . . . . ?
O4 Cu2 O2 N2 85.4(3) . . . . ?
O7 Cu1 O1 N1 71.8(7) . . . . ?
O7 Cu1 O1 N1 -108.2(7) 3_756 . . . ?
O8 Cu1 O1 N1 158.4(7) 3_756 . . . ?
O8 Cu1 O1 N1 -21.6(7) . . . . ?
O1 Cu1 O1 N1 -42(28) 3_756 . . . ?
O5 Cu2 O6 C20 14.6(4) . . . . ?
O3 Cu2 O6 C20 -165.7(4) . . . . ?
O4 Cu2 O6 C20 -76.9(5) . . . . ?
O2 Cu2 O6 C20 106.8(4) . . . . ?
Cu2 O2 N2 C5 80.6(5) . . . . ?
Cu2 O2 N2 C7 -108.4(4) . . . . ?
O5 Cu2 O4 C15 176.8(5) . . . . ?
O3 Cu2 O4 C15 -3.1(5) . . . . ?
O6 Cu2 O4 C15 -90.6(5) . . . . ?
O2 Cu2 O4 C15 85.9(5) . . . . ?
Cu1 O1 N1 C5 -118.6(7) . . . . ?
Cu1 O1 N1 C6 57.7(9) . . . . ?
O5 Cu2 O3 C13 -163(100) . . . . ?
O6 Cu2 O3 C13 147.9(6) . . . . ?
O4 Cu2 O3 C13 1.3(6) . . . . ?
O2 Cu2 O3 C13 -99.6(6) . . . . ?
O3 Cu2 O5 C18 -61(36) . . . . ?
O6 Cu2 O5 C18 -12.3(6) . . . . ?
O4 Cu2 O5 C18 134.3(6) . . . . ?
O2 Cu2 O5 C18 -124.7(6) . . . . ?
Cu1 O8 C25 C24 -4.5(7) . . . . ?
Cu1 O8 C25 C26 176.2(3) . . . . ?
O2 N2 C5 N1 -178.1(4) . . . . ?
C7 N2 C5 N1 10.4(5) . . . . ?
O2 N2 C5 C2 5.7(7) . . . . ?
C7 N2 C5 C2 -165.9(4) . . . . ?
O1 N1 C5 N2 -175.5(4) . . . . ?
C6 N1 C5 N2 7.8(5) . . . . ?
O1 N1 C5 C2 0.8(7) . . . . ?
C6 N1 C5 C2 -175.8(4) . . . . ?
C2 C1 C2 C3 -0.9(3) 2_655 . . . ?
C2 C1 C2 C5 176.8(4) 2_655 . . . ?
N2 C5 C2 C3 -165.0(5) . . . . ?
N1 C5 C2 C3 19.4(7) . . . . ?
N2 C5 C2 C1 17.3(6) . . . . ?
N1 C5 C2 C1 -158.3(4) . . . . ?
Cu1 O7 C23 C24 4.7(7) . . . . ?
Cu1 O7 C23 C22 -175.2(3) . . . . ?
O1 N1 C6 C8 40.6(6) . . . . ?
C5 N1 C6 C8 -142.6(4) . . . . ?
O1 N1 C6 C9 -79.5(5) . . . . ?
C5 N1 C6 C9 97.3(4) . . . . ?
O1 N1 C6 C7 162.1(4) . . . . ?
C5 N1 C6 C7 -21.1(5) . . . . ?
O2 N2 C7 C11 43.1(5) . . . . ?
C5 N2 C7 C11 -144.7(4) . . . . ?
O2 N2 C7 C10 -77.0(5) . . . . ?
C5 N2 C7 C10 95.3(4) . . . . ?
O2 N2 C7 C6 165.0(4) . . . . ?
C5 N2 C7 C6 -22.8(5) . . . . ?
N1 C6 C7 N2 24.0(4) . . . . ?
C8 C6 C7 N2 141.3(4) . . . . ?
C9 C6 C7 N2 -88.9(4) . . . . ?
N1 C6 C7 C11 142.3(4) . . . . ?
C8 C6 C7 C11 -100.3(5) . . . . ?
C9 C6 C7 C11 29.4(5) . . . . ?
N1 C6 C7 C10 -87.7(4) . . . . ?
C8 C6 C7 C10 29.6(6) . . . . ?
C9 C6 C7 C10 159.4(4) . . . . ?
O8 C25 C24 C23 -0.9(8) . . . . ?
C26 C25 C24 C23 178.4(4) . . . . ?
O7 C23 C24 C25 0.8(8) . . . . ?
C22 C23 C24 C25 -179.3(5) . . . . ?
C1 C2 C3 C4 1.9(7) . . . . ?
C5 C2 C3 C4 -175.8(4) . . . . ?
Cu2 O6 C20 C19 -11.6(8) . . . . ?
Cu2 O6 C20 C21 169.3(4) . . . . ?
O6 C20 C19 C18 1.1(9) . . . . ?
C21 C20 C19 C18 -179.9(6) . . . . ?
C2 C3 C4 C3 -0.9(3) . . . 2_655 ?
O8 C25 C26 F17 47.8(6) . . . . ?
C24 C25 C26 F17 -131.6(5) . . . . ?
O8 C25 C26 F16 171.0(5) . . . . ?
C24 C25 C26 F16 -8.4(7) . . . . ?
O8 C25 C26 F18 -68.9(6) . . . . ?
C24 C25 C26 F18 111.7(5) . . . . ?
O7 C23 C22 F14 -40.2(7) . . . . ?
C24 C23 C22 F14 139.9(5) . . . . ?
O7 C23 C22 F15 79.5(6) . . . . ?
C24 C23 C22 F15 -100.4(6) . . . . ?
O7 C23 C22 F13 -161.5(5) . . . . ?
C24 C23 C22 F13 18.6(7) . . . . ?
Cu2 O4 C15 C14 0.9(9) . . . . ?
Cu2 O4 C15 C16 -179.1(4) . . . . ?
Cu2 O5 C18 C19 6.7(11) . . . . ?
Cu2 O5 C18 C17 -173.1(6) . . . . ?
C20 C19 C18 O5 1.8(11) . . . . ?
C20 C19 C18 C17 -178.3(7) . . . . ?
O6 C20 C21 F12 73.4(7) . . . . ?
C19 C20 C21 F12 -105.8(6) . . . . ?
O6 C20 C21 F11 -166.3(5) . . . . ?
C19 C20 C21 F11 14.5(8) . . . . ?
O6 C20 C21 F10 -45.4(7) . . . . ?
C19 C20 C21 F10 135.4(5) . . . . ?
Cu2 O3 C13 C14 2.8(12) . . . . ?
Cu2 O3 C13 C12 -179.2(6) . . . . ?
O4 C15 C16 F5 -54.4(8) . . . . ?
C14 C15 C16 F5 125.6(8) . . . . ?
O4 C15 C16 F4 -173.6(8) . . . . ?
C14 C15 C16 F4 6.3(11) . . . . ?
O4 C15 C16 F6 64.8(8) . . . . ?
C14 C15 C16 F6 -115.3(8) . . . . ?
O3 C13 C14 C15 -6.2(13) . . . . ?
C12 C13 C14 C15 175.9(8) . . . . ?
O4 C15 C14 C13 4.0(12) . . . . ?
C16 C15 C14 C13 -175.9(7) . . . . ?
O5 C18 C17 F7 38.4(12) . . . . ?
C19 C18 C17 F7 -141.5(8) . . . . ?
O5 C18 C17 F8 167.8(8) . . . . ?
C19 C18 C17 F8 -12.0(13) . . . . ?
O5 C18 C17 F9 -75.2(9) . . . . ?
C19 C18 C17 F9 105.0(7) . . . . ?
O3 C13 C12 F3 -43.9(11) . . . . ?
C14 C13 C12 F3 134.3(9) . . . . ?
O3 C13 C12 F1 -167.5(10) . . . . ?
C14 C13 C12 F1 10.8(14) . . . . ?
O3 C13 C12 F2 70.4(10) . . . . ?
C14 C13 C12 F2 -111.3(9) . . . . ?
